data_7020537
loop_
_publ_author_name
'Abdulmalic, Mohammad A.'
'Aliabadi, Azar'
'Petr, Andreas'
'Krupskaya, Yulia'
'Kataev, Vladislav'
'B\"uchner, Bernd'
'Hahn, Torsten'
'Kortus, Jens'
'R\"uffer, Tobias'

_publ_section_title
;
 An interplay between the spin density distribution and magnetic
 superexchange interactions: a case study of mononuclear
 [(n)Bu(4)N](2)[Cu(opooMe)] and novel asymmetric trinuclear
 [Cu(3)(opooMe)(pmdta)(2)](NO(3))(2)&#x00B7;3MeCN.
;
_journal_issue 48
_journal_name_full 'Dalton transactions (Cambridge, England : 2003)'
_journal_page_first 14657
_journal_page_last 14670
_journal_paper_doi 10.1039/c2dt31802d
_journal_volume 41
_journal_year 2012
_chemical_formula_moiety '2(C16 H36 N), C11 H7 Cu N3 O5'
_chemical_formula_sum 'C43 H79 Cu N5 O5'
_chemical_formula_weight 809.65
_chemical_name_systematic
;
?
;
_space_group_IT_number 33
_symmetry_cell_setting orthorhombic
_symmetry_space_group_name_Hall 'P 2c -2n'
_symmetry_space_group_name_H-M 'P n a 21'
_atom_sites_solution_hydrogens geom
_atom_sites_solution_primary direct
_atom_sites_solution_secondary difmap
_audit_creation_method SHELXL-97
_cell_angle_alpha 90.00
_cell_angle_beta 90.00
_cell_angle_gamma 90.00
_cell_formula_units_Z 8
_cell_length_a 34.2134(10)
_cell_length_b 13.3036(4)
_cell_length_c 19.7816(5)
_cell_measurement_reflns_used 15605
_cell_measurement_temperature 115
_cell_measurement_theta_max 62.5717
_cell_measurement_theta_min 3.3190
_cell_volume 9003.8(4)
_computing_cell_refinement
;
CrysAlisPro, Oxford Diffraction Ltd.,
Version 1.171.33.64 (release 22-03-2010 CrysAlis171 .NET)
(compiled Mar 22 2010,13:57:49)
;
_computing_data_collection
;
CrysAlisPro, Oxford Diffraction Ltd.,
Version 1.171.33.64 (release 22-03-2010 CrysAlis171 .NET)
(compiled Mar 22 2010,13:57:49)
;
_computing_data_reduction
;
CrysAlisPro, Oxford Diffraction Ltd.,
Version 1.171.33.64 (release 22-03-2010 CrysAlis171 .NET)
(compiled Mar 22 2010,13:57:49)
;
_computing_structure_refinement 'SHELXL-97 (Sheldrick, 1997)'
_computing_structure_solution 'SHELXS-97 (Sheldrick, 1997)'
_diffrn_ambient_temperature 115
_diffrn_measured_fraction_theta_full 0.983
_diffrn_measured_fraction_theta_max 0.983
_diffrn_measurement_device_type 'oxford gemini s'
_diffrn_measurement_method '\w scans'
_diffrn_radiation_monochromator graphite
_diffrn_radiation_source 'fine-focus sealed tube'
_diffrn_radiation_type CuK\a
_diffrn_radiation_wavelength 1.54184
_diffrn_reflns_av_R_equivalents 0.0376
_diffrn_reflns_av_sigmaI/netI 0.0464
_diffrn_reflns_limit_h_max 39
_diffrn_reflns_limit_h_min -37
_diffrn_reflns_limit_k_max 15
_diffrn_reflns_limit_k_min -15
_diffrn_reflns_limit_l_max 20
_diffrn_reflns_limit_l_min -22
_diffrn_reflns_number 30565
_diffrn_reflns_theta_full 62.68
_diffrn_reflns_theta_max 62.68
_diffrn_reflns_theta_min 3.56
_diffrn_standards_decay_% 0
_diffrn_standards_interval_count 50
_diffrn_standards_interval_time 10
_diffrn_standards_number 2
_exptl_absorpt_coefficient_mu 1.046
_exptl_absorpt_correction_T_max 1.00000
_exptl_absorpt_correction_T_min 0.89946
_exptl_absorpt_correction_type multi-scan
_exptl_absorpt_process_details
;
CrysAlisPro, Oxford Diffraction Ltd.,
Version 1.171.33.64 (release 22-03-2010 CrysAlis171 .NET)
(compiled Mar 22 2010,13:57:49)
Empirical absorption correction using spherical harmonics,
implemented in SCALE3 ABSPACK scaling algorithm.
;
_exptl_crystal_colour red
_exptl_crystal_density_diffrn 1.195
_exptl_crystal_density_method 'not measured'
_exptl_crystal_description block
_exptl_crystal_F_000 3528
_exptl_crystal_size_max 0.3
_exptl_crystal_size_mid 0.3
_exptl_crystal_size_min 0.2
_refine_diff_density_max 0.773
_refine_diff_density_min -0.426
_refine_diff_density_rms 0.068
_refine_ls_abs_structure_details 'Flack H D (1983), Acta Cryst. A39, 876-881'
_refine_ls_abs_structure_Flack -0.01(3)
_refine_ls_extinction_method none
_refine_ls_goodness_of_fit_ref 0.980
_refine_ls_hydrogen_treatment constr
_refine_ls_matrix_type full
_refine_ls_number_parameters 986
_refine_ls_number_reflns 11690
_refine_ls_number_restraints 146
_refine_ls_restrained_S_all 0.978
_refine_ls_R_factor_all 0.0634
_refine_ls_R_factor_gt 0.0549
_refine_ls_shift/su_max 0.002
_refine_ls_shift/su_mean 0.000
_refine_ls_structure_factor_coef Fsqd
_refine_ls_weighting_details 'calc w=1/[\s^2^(Fo^2^)+(0.1075P)^2^+0.0000P] where P=(Fo^2^+2Fc^2^)/3'
_refine_ls_weighting_scheme calc
_refine_ls_wR_factor_gt 0.1411
_refine_ls_wR_factor_ref 0.1452
_reflns_number_gt 9779
_reflns_number_total 11690
_reflns_threshold_expression >2sigma(I)
_cod_data_source_file c2dt31802d.txt
_cod_data_source_block cun3omecn
_cod_original_sg_symbol_H-M Pna2(1)
_cod_database_code 7020537

loop_
_symmetry_equiv_pos_as_xyz
'x, y, z'
'-x, -y, z+1/2'
'-x+1/2, y+1/2, z+1/2'
'x+1/2, -y+1/2, z'

loop_
_atom_site_label
_atom_site_type_symbol
_atom_site_fract_x
_atom_site_fract_y
_atom_site_fract_z
_atom_site_U_iso_or_equiv
_atom_site_adp_type
_atom_site_occupancy
_atom_site_symmetry_multiplicity
_atom_site_calc_flag
_atom_site_refinement_flags
_atom_site_disorder_assembly
_atom_site_disorder_group
C1 C -0.02842(12) 0.3530(3) -0.0116(2) 0.0317(10) Uani 1 1 d . . .
C2 C -0.02012(13) 0.4547(4) 0.0235(3) 0.0345(11) Uani 1 1 d . . .
C2N C -0.02913(16) 0.5570(4) 0.1195(3) 0.0478(12) Uani 1 1 d . . .
H2N1 H -0.0385 0.5527 0.1652 0.072 Uiso 1 1 calc R . .
H2N2 H -0.0449 0.6040 0.0947 0.072 Uiso 1 1 calc R . .
H2N3 H -0.0024 0.5793 0.1197 0.072 Uiso 1 1 calc R . .
C3 C -0.07576(12) 0.1717(3) 0.2006(2) 0.0289(10) Uani 1 1 d . . .
C4 C -0.06663(13) 0.2605(3) 0.2501(2) 0.0316(10) Uani 1 1 d . . .
C5 C -0.05033(12) 0.1846(3) 0.0219(2) 0.0276(10) Uani 1 1 d . . .
C6 C -0.04896(12) 0.1332(4) -0.0388(2) 0.0314(10) Uani 1 1 d . . .
H6 H -0.0408 0.1661 -0.0778 0.038 Uiso 1 1 calc R . .
C7 C -0.05990(14) 0.0307(4) -0.0417(3) 0.0374(11) Uani 1 1 d . . .
H7 H -0.0593 -0.0037 -0.0826 0.045 Uiso 1 1 calc R . .
C8 C -0.07156(14) -0.0180(3) 0.0168(3) 0.0361(11) Uani 1 1 d . . .
H8 H -0.0783 -0.0857 0.0150 0.043 Uiso 1 1 calc R . .
C9 C -0.07337(13) 0.0325(3) 0.0778(3) 0.0330(10) Uani 1 1 d . . .
H9 H -0.0814 -0.0018 0.1163 0.040 Uiso 1 1 calc R . .
C10 C -0.06330(11) 0.1341(3) 0.0828(3) 0.0284(9) Uani 1 1 d . . .
C11 C 0.16945(15) 0.2517(4) 0.2206(3) 0.0455(13) Uani 1 1 d . . .
C12 C 0.15699(14) 0.1464(4) 0.1961(3) 0.0423(12) Uani 1 1 d . . .
C12N C 0.14956(16) 0.0340(4) 0.1039(3) 0.0461(13) Uani 1 1 d . . .
H12A H 0.1547 0.0312 0.0562 0.069 Uiso 1 1 calc R . .
H12B H 0.1221 0.0256 0.1117 0.069 Uiso 1 1 calc R . .
H12C H 0.1637 -0.0187 0.1263 0.069 Uiso 1 1 calc R . .
C13 C 0.20512(12) 0.3886(3) -0.0134(2) 0.0283(10) Uani 1 1 d . . .
C14 C 0.19489(12) 0.2883(3) -0.0514(2) 0.0274(9) Uani 1 1 d . . .
C15 C 0.19520(14) 0.4086(4) 0.1695(3) 0.0372(11) Uani 1 1 d . . .
C16 C 0.19884(16) 0.4723(4) 0.2260(3) 0.0487(14) Uani 1 1 d . . .
H16 H 0.1932 0.4488 0.2692 0.058 Uiso 1 1 calc R . .
C17 C 0.21105(18) 0.5713(5) 0.2162(3) 0.0591(17) Uani 1 1 d . . .
H17 H 0.2128 0.6141 0.2533 0.071 Uiso 1 1 calc R . .
C18 C 0.22045(17) 0.6069(4) 0.1542(3) 0.0539(15) Uani 1 1 d . . .
H18 H 0.2292 0.6727 0.1495 0.065 Uiso 1 1 calc R . .
C19 C 0.21709(15) 0.5454(4) 0.0972(3) 0.0474(13) Uani 1 1 d . . .
H19 H 0.2233 0.5705 0.0546 0.057 Uiso 1 1 calc R . .
C20 C 0.20445(13) 0.4464(4) 0.1043(2) 0.0345(11) Uani 1 1 d . . .
C21 C 0.05595(13) 0.4385(3) -0.1443(2) 0.0299(10) Uani 1 1 d . . .
H21A H 0.0503 0.4949 -0.1738 0.036 Uiso 1 1 calc R . .
H21B H 0.0359 0.4367 -0.1098 0.036 Uiso 1 1 calc R . .
C22 C 0.05340(15) 0.3421(4) -0.1856(3) 0.0391(11) Uani 1 1 d . . .
H22A H 0.0581 0.2847 -0.1565 0.047 Uiso 1 1 calc R . .
H22B H 0.0734 0.3425 -0.2204 0.047 Uiso 1 1 calc R . .
C23 C 0.01325(16) 0.3324(5) -0.2184(3) 0.0521(14) Uani 1 1 d . . .
H23A H -0.0064 0.3272 -0.1833 0.063 Uiso 1 1 calc R . .
H23B H 0.0079 0.3927 -0.2443 0.063 Uiso 1 1 calc R . .
C24 C 0.0103(2) 0.2424(5) -0.2641(3) 0.0650(18) Uani 1 1 d . . .
H24A H -0.0154 0.2394 -0.2834 0.098 Uiso 1 1 calc R . .
H24B H 0.0151 0.1823 -0.2385 0.098 Uiso 1 1 calc R . .
H24C H 0.0293 0.2479 -0.2996 0.098 Uiso 1 1 calc R . .
C25 C 0.12810(12) 0.4549(3) -0.1619(2) 0.0276(9) Uani 1 1 d . . .
H25A H 0.1523 0.4709 -0.1388 0.033 Uiso 1 1 calc R . .
H25B H 0.1305 0.3872 -0.1796 0.033 Uiso 1 1 calc R . .
C26 C 0.12335(14) 0.5266(4) -0.2207(2) 0.0357(11) Uani 1 1 d . . .
H26A H 0.1256 0.5952 -0.2045 0.043 Uiso 1 1 calc R . .
H26B H 0.0975 0.5184 -0.2401 0.043 Uiso 1 1 calc R . .
C27 C 0.15386(15) 0.5084(4) -0.2749(3) 0.0404(11) Uani 1 1 d . . .
H27A H 0.1795 0.5242 -0.2569 0.049 Uiso 1 1 calc R . .
H27B H 0.1537 0.4379 -0.2872 0.049 Uiso 1 1 calc R . .
C28 C 0.14669(18) 0.5708(6) -0.3369(3) 0.0645(17) Uani 1 1 d . . .
H28A H 0.1667 0.5573 -0.3698 0.097 Uiso 1 1 calc R . .
H28B H 0.1472 0.6408 -0.3251 0.097 Uiso 1 1 calc R . .
H28C H 0.1216 0.5542 -0.3556 0.097 Uiso 1 1 calc R . .
C29 C 0.09195(12) 0.5596(3) -0.0774(2) 0.0277(9) Uani 1 1 d . . .
H29A H 0.0843 0.6078 -0.1117 0.033 Uiso 1 1 calc R . .
H29B H 0.0712 0.5571 -0.0441 0.033 Uiso 1 1 calc R . .
C30 C 0.12847(13) 0.5984(3) -0.0430(2) 0.0328(10) Uani 1 1 d . . .
H30A H 0.1501 0.5982 -0.0747 0.039 Uiso 1 1 calc R . .
H30B H 0.1352 0.5549 -0.0054 0.039 Uiso 1 1 calc R . .
C31 C 0.12134(14) 0.7065(4) -0.0170(3) 0.0362(10) Uani 1 1 d . . .
H31A H 0.1152 0.7495 -0.0552 0.043 Uiso 1 1 calc R . .
H31B H 0.0989 0.7063 0.0129 0.043 Uiso 1 1 calc R . .
C32 C 0.15585(16) 0.7497(4) 0.0201(3) 0.0466(13) Uani 1 1 d . . .
H32A H 0.1498 0.8165 0.0350 0.070 Uiso 1 1 calc R . .
H32B H 0.1780 0.7518 -0.0096 0.070 Uiso 1 1 calc R . .
H32C H 0.1618 0.7083 0.0585 0.070 Uiso 1 1 calc R . .
C33 C 0.10435(12) 0.3755(3) -0.0590(2) 0.0278(9) Uani 1 1 d . . .
H33A H 0.1123 0.3156 -0.0833 0.033 Uiso 1 1 calc R . .
H33B H 0.1266 0.3977 -0.0326 0.033 Uiso 1 1 calc R . .
C34 C 0.07222(13) 0.3464(3) -0.0105(2) 0.0329(10) Uani 1 1 d . . .
H34A H 0.0505 0.3174 -0.0353 0.039 Uiso 1 1 calc R . .
H34B H 0.0629 0.4057 0.0131 0.039 Uiso 1 1 calc R . .
C35 C 0.08786(13) 0.2705(3) 0.0402(2) 0.0310(10) Uani 1 1 d . . .
H35A H 0.1071 0.3032 0.0687 0.037 Uiso 1 1 calc R . .
H35B H 0.1009 0.2168 0.0159 0.037 Uiso 1 1 calc R . .
C36 C 0.05620(14) 0.2253(4) 0.0848(3) 0.0418(11) Uani 1 1 d . . .
H36A H 0.0678 0.1783 0.1157 0.063 Uiso 1 1 calc R . .
H36B H 0.0374 0.1911 0.0570 0.063 Uiso 1 1 calc R . .
H36C H 0.0434 0.2778 0.1097 0.063 Uiso 1 1 calc R . .
C37 C 0.04737(12) 0.3854(3) 0.2796(2) 0.0276(9) Uani 1 1 d . . .
H37A H 0.0400 0.4484 0.3008 0.033 Uiso 1 1 calc R . .
H37B H 0.0251 0.3627 0.2533 0.033 Uiso 1 1 calc R . .
C38 C 0.08099(13) 0.4060(4) 0.2311(2) 0.0334(10) Uani 1 1 d . . .
H38A H 0.1038 0.4284 0.2561 0.040 Uiso 1 1 calc R . .
H38B H 0.0878 0.3451 0.2069 0.040 Uiso 1 1 calc R . .
C39 C 0.06815(13) 0.4870(4) 0.1816(2) 0.0360(10) Uani 1 1 d . . .
H39A H 0.0581 0.5439 0.2068 0.043 Uiso 1 1 calc R . .
H39B H 0.0471 0.4609 0.1539 0.043 Uiso 1 1 calc R . .
C40 C 0.10135(16) 0.5231(4) 0.1355(2) 0.0417(11) Uani 1 1 d . . .
H40A H 0.0919 0.5754 0.1064 0.063 Uiso 1 1 calc R . .
H40B H 0.1105 0.4679 0.1086 0.063 Uiso 1 1 calc R . .
H40C H 0.1224 0.5484 0.1626 0.063 Uiso 1 1 calc R . .
C41 C 0.06324(12) 0.2047(3) 0.3049(2) 0.0272(9) Uani 1 1 d . . .
H41A H 0.0861 0.2093 0.2762 0.033 Uiso 1 1 calc R . .
H41B H 0.0695 0.1592 0.3417 0.033 Uiso 1 1 calc R . .
C42 C 0.03003(13) 0.1589(3) 0.2639(2) 0.0310(10) Uani 1 1 d . . .
H42A H 0.0243 0.2013 0.2253 0.037 Uiso 1 1 calc R . .
H42B H 0.0067 0.1546 0.2916 0.037 Uiso 1 1 calc R . .
C43 C 0.04166(14) 0.0536(3) 0.2397(2) 0.0348(10) Uani 1 1 d . . .
H43A H 0.0673 0.0567 0.2187 0.042 Uiso 1 1 calc R . .
H43B H 0.0434 0.0089 0.2783 0.042 Uiso 1 1 calc R . .
C44 C 0.01266(16) 0.0114(4) 0.1895(3) 0.0427(12) Uani 1 1 d . . .
H44A H 0.0209 -0.0545 0.1757 0.064 Uiso 1 1 calc R . .
H44B H 0.0113 0.0546 0.1507 0.064 Uiso 1 1 calc R . .
H44C H -0.0126 0.0072 0.2103 0.064 Uiso 1 1 calc R . .
C45 C 0.01866(12) 0.3077(3) 0.3793(2) 0.0261(9) Uani 1 1 d . . .
H45A H 0.0144 0.3751 0.3965 0.031 Uiso 1 1 calc R . .
H45B H -0.0036 0.2904 0.3514 0.031 Uiso 1 1 calc R . .
C46 C 0.02005(13) 0.2359(3) 0.4386(2) 0.0307(10) Uani 1 1 d . . .
H46A H 0.0402 0.2568 0.4701 0.037 Uiso 1 1 calc R . .
H46B H 0.0263 0.1688 0.4229 0.037 Uiso 1 1 calc R . .
C47 C -0.01979(13) 0.2354(3) 0.4743(2) 0.0321(10) Uani 1 1 d . . .
H47A H -0.0263 0.3033 0.4880 0.039 Uiso 1 1 calc R . .
H47B H -0.0396 0.2131 0.4427 0.039 Uiso 1 1 calc R . .
C48 C -0.02038(15) 0.1670(4) 0.5363(3) 0.0441(12) Uani 1 1 d . . .
H48A H -0.0458 0.1693 0.5569 0.066 Uiso 1 1 calc R . .
H48B H -0.0011 0.1894 0.5682 0.066 Uiso 1 1 calc R . .
H48C H -0.0146 0.0993 0.5228 0.066 Uiso 1 1 calc R . .
C49 C 0.09137(12) 0.3366(3) 0.3753(2) 0.0282(9) Uani 1 1 d . . .
H49A H 0.0943 0.2888 0.4119 0.034 Uiso 1 1 calc R . .
H49B H 0.1140 0.3299 0.3462 0.034 Uiso 1 1 calc R . .
C50 C 0.09118(14) 0.4414(4) 0.4048(3) 0.0417(12) Uani 1 1 d . . .
H50A H 0.0679 0.4504 0.4320 0.050 Uiso 1 1 calc R . .
H50B H 0.0905 0.4902 0.3684 0.050 Uiso 1 1 calc R . .
C51 C 0.12713(15) 0.4598(4) 0.4481(3) 0.0471(13) Uani 1 1 d . . .
H51A H 0.1280 0.4098 0.4838 0.057 Uiso 1 1 calc R . .
H51B H 0.1503 0.4513 0.4205 0.057 Uiso 1 1 calc R . .
C52 C 0.1278(2) 0.5608(6) 0.4788(4) 0.079(2) Uani 1 1 d . . .
H52A H 0.1508 0.5679 0.5060 0.118 Uiso 1 1 calc R . .
H52B H 0.1050 0.5696 0.5065 0.118 Uiso 1 1 calc R . .
H52C H 0.1279 0.6107 0.4437 0.118 Uiso 1 1 calc R . .
C53 C 0.14154(19) -0.1285(5) 0.3441(3) 0.0654(13) Uani 1 1 d . . .
H53A H 0.1384 -0.0884 0.3034 0.079 Uiso 1 1 calc R . .
H53B H 0.1188 -0.1172 0.3724 0.079 Uiso 1 1 calc R . .
C54 C 0.1433(3) -0.2419(5) 0.3242(4) 0.077(2) Uani 1 1 d . . .
H54A H 0.1671 -0.2551 0.2993 0.092 Uiso 1 1 calc R . .
H54B H 0.1435 -0.2829 0.3647 0.092 Uiso 1 1 calc R . .
C55 C 0.10787(19) -0.2693(6) 0.2806(3) 0.0654(13) Uani 1 1 d . . .
H55A H 0.0842 -0.2515 0.3049 0.079 Uiso 1 1 calc R . .
H55B H 0.1076 -0.3414 0.2736 0.079 Uiso 1 1 calc R . .
C56 C 0.1075(2) -0.2157(6) 0.2101(4) 0.080(2) Uani 1 1 d . . .
H56A H 0.0846 -0.2355 0.1855 0.120 Uiso 1 1 calc R . .
H56B H 0.1304 -0.2347 0.1851 0.120 Uiso 1 1 calc R . .
H56C H 0.1074 -0.1442 0.2165 0.120 Uiso 1 1 calc R . .
C57 C 0.1844(2) -0.1460(4) 0.4489(3) 0.0553(15) Uani 1 1 d . . .
H57A H 0.1867 -0.2176 0.4407 0.066 Uiso 1 1 calc R . .
H57B H 0.2092 -0.1231 0.4668 0.066 Uiso 1 1 calc R . .
C58 C 0.15469(19) -0.1311(7) 0.5011(4) 0.078(2) Uani 1 1 d D . .
H58A H 0.1296 -0.1555 0.4850 0.094 Uiso 1 1 calc R . .
H58B H 0.1521 -0.0599 0.5109 0.094 Uiso 1 1 calc R . .
C59 C 0.1665(2) -0.1885(5) 0.5664(3) 0.0613(16) Uani 1 1 d D . .
H59A H 0.1444 -0.1856 0.5970 0.074 Uiso 1 1 calc R . .
H59B H 0.1700 -0.2585 0.5541 0.074 Uiso 1 1 calc R . .
C60 C 0.2002(3) -0.1589(9) 0.6040(4) 0.110(3) Uani 1 1 d D . .
H60A H 0.2026 -0.2004 0.6435 0.165 Uiso 1 1 calc R . .
H60B H 0.1977 -0.0899 0.6174 0.165 Uiso 1 1 calc R . .
H60C H 0.2231 -0.1666 0.5764 0.165 Uiso 1 1 calc R . .
C61 C 0.21469(16) -0.1163(5) 0.3413(3) 0.0519(14) Uani 1 1 d . . .
H61A H 0.2363 -0.0830 0.3637 0.062 Uiso 1 1 calc R . .
H61B H 0.2196 -0.1880 0.3435 0.062 Uiso 1 1 calc R . .
C62 C 0.21491(16) -0.0857(6) 0.2691(3) 0.0577(16) Uani 1 1 d . . .
H62A H 0.2149 -0.0130 0.2658 0.069 Uiso 1 1 calc R . .
H62B H 0.1916 -0.1107 0.2469 0.069 Uiso 1 1 calc R . .
C63 C 0.25103(15) -0.1279(5) 0.2342(3) 0.0557(15) Uani 1 1 d . . .
H63A H 0.2741 -0.1067 0.2588 0.067 Uiso 1 1 calc R . .
H63B H 0.2500 -0.2007 0.2356 0.067 Uiso 1 1 calc R . .
C64 C 0.25463(18) -0.0946(6) 0.1621(3) 0.0693(19) Uani 1 1 d . . .
H64A H 0.2778 -0.1230 0.1426 0.104 Uiso 1 1 calc R . .
H64B H 0.2562 -0.0226 0.1604 0.104 Uiso 1 1 calc R . .
H64C H 0.2322 -0.1168 0.1371 0.104 Uiso 1 1 calc R . .
C65 C 0.17279(17) 0.0173(4) 0.3920(2) 0.0401(11) Uani 1 1 d . . .
H65A H 0.1723 0.0480 0.3475 0.048 Uiso 1 1 calc R . .
H65B H 0.1470 0.0272 0.4114 0.048 Uiso 1 1 calc R . .
C66 C 0.20012(19) 0.0761(5) 0.4329(3) 0.0606(16) Uani 1 1 d . . .
H66A H 0.2252 0.0800 0.4101 0.073 Uiso 1 1 calc R . .
H66B H 0.2041 0.0432 0.4761 0.073 Uiso 1 1 calc R . .
C67 C 0.18402(18) 0.1823(4) 0.4443(3) 0.0478(13) Uani 1 1 d . . .
H67A H 0.1593 0.1790 0.4681 0.057 Uiso 1 1 calc R . .
H67B H 0.1798 0.2155 0.4013 0.057 Uiso 1 1 calc R . .
C68 C 0.2144(2) 0.2413(6) 0.4869(5) 0.085(2) Uani 1 1 d . . .
H68A H 0.2052 0.3087 0.4941 0.127 Uiso 1 1 calc R . .
H68B H 0.2389 0.2433 0.4632 0.127 Uiso 1 1 calc R . .
H68C H 0.2179 0.2086 0.5297 0.127 Uiso 1 1 calc R . .
C69 C 0.3161(11) 0.3992(11) 0.3037(9) 0.066(3) Uani 0.598(10) 1 d PDU A 1
H69A H 0.2900 0.4076 0.2851 0.079 Uiso 0.598(10) 1 calc PR A 1
H69B H 0.3334 0.3907 0.2653 0.079 Uiso 0.598(10) 1 calc PR A 1
C70 C 0.3157(4) 0.3062(7) 0.3375(5) 0.050(2) Uani 0.598(10) 1 d PDU A 1
H70A H 0.3030 0.3172 0.3806 0.059 Uiso 0.598(10) 1 calc PR A 1
H70B H 0.3428 0.2896 0.3473 0.059 Uiso 0.598(10) 1 calc PR A 1
C71 C 0.2982(4) 0.2167(9) 0.3082(8) 0.061(4) Uani 0.598(10) 1 d PDU A 1
H71A H 0.2980 0.1650 0.3427 0.073 Uiso 0.598(10) 1 calc PR A 1
H71B H 0.3152 0.1935 0.2723 0.073 Uiso 0.598(10) 1 calc PR A 1
C72 C 0.2585(3) 0.2235(9) 0.2804(7) 0.066(3) Uani 0.598(10) 1 d PDU A 1
H72A H 0.2516 0.1608 0.2596 0.099 Uiso 0.598(10) 1 calc PR A 1
H72B H 0.2574 0.2762 0.2473 0.099 Uiso 0.598(10) 1 calc PR A 1
H72C H 0.2403 0.2380 0.3162 0.099 Uiso 0.598(10) 1 calc PR A 1
C69' C 0.3145(17) 0.415(2) 0.2921(14) 0.066(3) Uani 0.402(10) 1 d PDU A 2
H69C H 0.2999 0.4437 0.2550 0.079 Uiso 0.402(10) 1 calc PR A 2
H69D H 0.3383 0.3872 0.2727 0.079 Uiso 0.402(10) 1 calc PR A 2
C70' C 0.2923(6) 0.3307(11) 0.3154(11) 0.069(5) Uani 0.402(10) 1 d PDU A 2
H70C H 0.3014 0.3176 0.3610 0.083 Uiso 0.402(10) 1 calc PR A 2
H70D H 0.2657 0.3550 0.3199 0.083 Uiso 0.402(10) 1 calc PR A 2
C71' C 0.2892(9) 0.2366(15) 0.2847(14) 0.088(9) Uani 0.402(10) 1 d PDU A 2
H71C H 0.3146 0.2056 0.2910 0.106 Uiso 0.402(10) 1 calc PR A 2
H71D H 0.2872 0.2507 0.2367 0.106 Uiso 0.402(10) 1 calc PR A 2
C72' C 0.2618(5) 0.1585(11) 0.2968(10) 0.066(3) Uani 0.402(10) 1 d PDU A 2
H72D H 0.2648 0.1070 0.2632 0.099 Uiso 0.402(10) 1 calc PR A 2
H72E H 0.2358 0.1853 0.2944 0.099 Uiso 0.402(10) 1 calc PR A 2
H72F H 0.2662 0.1305 0.3408 0.099 Uiso 0.402(10) 1 calc PR A 2
C73 C 0.30148(17) 0.5140(5) 0.3970(3) 0.0590(15) Uani 1 1 d D A .
H73A H 0.3074 0.4615 0.4294 0.071 Uiso 1 1 calc R . .
H73B H 0.3087 0.5777 0.4173 0.071 Uiso 1 1 calc R . .
C74 C 0.25948(17) 0.5142(5) 0.3847(4) 0.0694(13) Uani 1 1 d D . .
H74A H 0.2503 0.4452 0.3847 0.083 Uiso 1 1 calc R . .
H74B H 0.2547 0.5417 0.3401 0.083 Uiso 1 1 calc R . .
C75 C 0.23545(18) 0.5739(5) 0.4359(4) 0.0694(13) Uani 1 1 d D . .
H75A H 0.2422 0.6442 0.4302 0.083 Uiso 1 1 calc R . .
H75B H 0.2082 0.5670 0.4231 0.083 Uiso 1 1 calc R . .
C76 C 0.2380(3) 0.5520(8) 0.5067(4) 0.102(3) Uani 1 1 d D . .
H76A H 0.2208 0.5959 0.5312 0.153 Uiso 1 1 calc R . .
H76B H 0.2644 0.5621 0.5218 0.153 Uiso 1 1 calc R . .
H76C H 0.2305 0.4835 0.5144 0.153 Uiso 1 1 calc R . .
C77 C 0.36969(18) 0.4842(5) 0.3608(3) 0.0546(14) Uani 1 1 d . A .
H77A H 0.3697 0.4310 0.3944 0.066 Uiso 1 1 calc R . .
H77B H 0.3858 0.4618 0.3233 0.066 Uiso 1 1 calc R . .
C78 C 0.38831(18) 0.5738(5) 0.3910(3) 0.0609(16) Uani 1 1 d . . .
H78A H 0.3719 0.6002 0.4269 0.073 Uiso 1 1 calc R . .
H78B H 0.3913 0.6256 0.3569 0.073 Uiso 1 1 calc R . .
C79 C 0.42780(15) 0.5454(5) 0.4191(3) 0.0541(14) Uani 1 1 d . . .
H79A H 0.4385 0.6042 0.4414 0.065 Uiso 1 1 calc R . .
H79B H 0.4236 0.4949 0.4537 0.065 Uiso 1 1 calc R . .
C80 C 0.45782(17) 0.5070(5) 0.3727(4) 0.0600(16) Uani 1 1 d . . .
H80A H 0.4812 0.4920 0.3976 0.090 Uiso 1 1 calc R . .
H80B H 0.4634 0.5569 0.3390 0.090 Uiso 1 1 calc R . .
H80C H 0.4484 0.4470 0.3511 0.090 Uiso 1 1 calc R . .
C81 C 0.32445(17) 0.5912(5) 0.2917(3) 0.0556(15) Uani 1 1 d . A .
H81A H 0.2975 0.5995 0.2773 0.067 Uiso 1 1 calc R . .
H81B H 0.3307 0.6480 0.3205 0.067 Uiso 1 1 calc R . .
C82 C 0.3491(2) 0.5984(5) 0.2316(3) 0.0591(15) Uani 1 1 d . . .
H82A H 0.3436 0.5412 0.2026 0.071 Uiso 1 1 calc R . .
H82B H 0.3762 0.5938 0.2454 0.071 Uiso 1 1 calc R . .
C83 C 0.3439(3) 0.6909(6) 0.1919(4) 0.085(2) Uani 1 1 d . . .
H83A H 0.3470 0.7470 0.2227 0.102 Uiso 1 1 calc R . .
H83B H 0.3171 0.6919 0.1763 0.102 Uiso 1 1 calc R . .
C84 C 0.3690(3) 0.7109(6) 0.1329(4) 0.087(2) Uani 1 1 d . . .
H84A H 0.3619 0.7742 0.1131 0.130 Uiso 1 1 calc R . .
H84B H 0.3657 0.6583 0.1001 0.130 Uiso 1 1 calc R . .
H84C H 0.3959 0.7132 0.1469 0.130 Uiso 1 1 calc R . .
N1 N -0.04056(10) 0.2842(3) 0.0331(2) 0.0317(8) Uani 1 1 d . . .
N2 N -0.03152(11) 0.4590(3) 0.0880(2) 0.0378(9) Uani 1 1 d . . .
N3 N -0.06231(11) 0.1915(3) 0.13851(18) 0.0302(8) Uani 1 1 d . . .
N4 N 0.09497(10) 0.4567(3) -0.11057(18) 0.0273(8) Uani 1 1 d . . .
N5 N 0.05508(10) 0.3090(3) 0.33481(18) 0.0261(8) Uani 1 1 d . . .
N6 N 0.17762(11) -0.0942(3) 0.38123(19) 0.0306(8) Uani 1 1 d . . .
N7 N 0.32652(11) 0.4979(3) 0.3343(2) 0.0330(8) Uani 1 1 d DU . .
N11 N 0.18279(11) 0.3089(3) 0.1695(2) 0.0368(9) Uani 1 1 d . . .
N12 N 0.16205(11) 0.1309(3) 0.1303(2) 0.0394(9) Uani 1 1 d . . .
N13 N 0.19945(11) 0.3768(3) 0.0523(2) 0.0335(9) Uani 1 1 d . . .
O1 O -0.02394(10) 0.3433(3) -0.07321(18) 0.0462(9) Uani 1 1 d . . .
O2 O -0.00539(10) 0.5237(3) -0.00964(19) 0.0445(8) Uani 1 1 d . . .
O3 O -0.09290(10) 0.0968(3) 0.22054(18) 0.0443(8) Uani 1 1 d . . .
O4 O -0.07508(10) 0.2501(2) 0.31094(17) 0.0400(8) Uani 1 1 d . . .
O5 O -0.05067(9) 0.3394(2) 0.22489(17) 0.0355(7) Uani 1 1 d . . .
O11 O 0.16582(12) 0.2757(4) 0.28130(18) 0.0587(11) Uani 1 1 d . . .
O12 O 0.14373(11) 0.0842(3) 0.23789(19) 0.0553(10) Uani 1 1 d . . .
O13 O 0.21591(9) 0.4635(2) -0.04560(17) 0.0358(7) Uani 1 1 d . . .
O14 O 0.19860(10) 0.2861(2) -0.11390(16) 0.0363(7) Uani 1 1 d . . .
O15 O 0.18359(9) 0.2140(2) -0.01489(16) 0.0339(7) Uani 1 1 d . . .
Cu1 Cu -0.045510(18) 0.32893(5) 0.12499(3) 0.02995(16) Uani 1 1 d . . .
Cu2 Cu 0.181491(18) 0.24709(5) 0.08198(4) 0.03175(16) Uani 1 1 d . . .

loop_
_atom_site_aniso_label
_atom_site_aniso_U_11
_atom_site_aniso_U_22
_atom_site_aniso_U_33
_atom_site_aniso_U_23
_atom_site_aniso_U_13
_atom_site_aniso_U_12
C1 0.023(2) 0.040(3) 0.033(3) 0.008(2) 0.0002(18) 0.0003(18)
C2 0.024(2) 0.038(3) 0.042(3) 0.012(2) -0.0041(19) -0.0003(19)
C2N 0.053(3) 0.031(3) 0.060(3) 0.001(2) 0.002(3) -0.002(2)
C3 0.028(2) 0.030(2) 0.029(2) -0.0021(19) -0.0019(18) 0.0015(18)
C4 0.033(2) 0.035(3) 0.027(3) -0.0053(19) -0.0052(18) 0.002(2)
C5 0.022(2) 0.032(2) 0.029(2) 0.0018(18) -0.0018(17) 0.0010(18)
C6 0.030(2) 0.041(3) 0.023(2) -0.0049(19) -0.0002(18) 0.0023(19)
C7 0.035(2) 0.042(3) 0.036(3) -0.005(2) -0.002(2) 0.008(2)
C8 0.039(3) 0.026(2) 0.044(3) -0.007(2) -0.006(2) 0.0053(19)
C9 0.035(2) 0.031(2) 0.032(2) 0.000(2) -0.003(2) -0.0031(18)
C10 0.024(2) 0.025(2) 0.036(2) 0.007(2) -0.002(2) 0.0011(16)
C11 0.038(3) 0.066(4) 0.032(3) 0.002(2) -0.005(2) 0.020(2)
C12 0.037(3) 0.055(3) 0.035(3) 0.018(2) 0.004(2) 0.020(2)
C12N 0.056(3) 0.040(3) 0.043(3) 0.009(2) 0.007(2) 0.004(2)
C13 0.024(2) 0.032(3) 0.029(2) -0.0020(19) -0.0028(17) 0.0016(17)
C14 0.026(2) 0.029(2) 0.027(3) 0.0052(19) -0.0013(18) 0.0008(18)
C15 0.034(2) 0.049(3) 0.029(3) -0.009(2) -0.009(2) 0.015(2)
C16 0.048(3) 0.057(4) 0.042(3) -0.013(3) -0.014(3) 0.021(3)
C17 0.063(4) 0.058(4) 0.056(4) -0.030(3) -0.027(3) 0.024(3)
C18 0.060(4) 0.043(3) 0.059(4) -0.016(3) -0.024(3) 0.010(3)
C19 0.048(3) 0.043(3) 0.051(3) -0.014(2) -0.016(2) 0.007(2)
C20 0.028(2) 0.038(3) 0.038(3) -0.011(2) -0.0082(18) 0.0083(19)
C21 0.030(2) 0.031(2) 0.029(2) 0.0041(18) -0.0081(18) 0.0020(18)
C22 0.051(3) 0.031(3) 0.035(3) 0.006(2) -0.009(2) -0.001(2)
C23 0.043(3) 0.088(4) 0.026(3) -0.002(3) -0.002(2) -0.018(3)
C24 0.085(4) 0.057(4) 0.053(4) 0.005(3) -0.020(3) -0.023(3)
C25 0.031(2) 0.027(2) 0.025(2) -0.0008(17) 0.0030(17) 0.0056(17)
C26 0.038(3) 0.042(3) 0.028(2) 0.007(2) 0.0063(19) 0.002(2)
C27 0.044(3) 0.040(3) 0.037(3) 0.000(2) 0.012(2) 0.002(2)
C28 0.058(4) 0.096(5) 0.040(3) 0.019(3) 0.017(3) 0.010(3)
C29 0.033(2) 0.024(2) 0.027(2) -0.0011(17) 0.0049(18) 0.0035(17)
C30 0.036(2) 0.031(2) 0.031(2) 0.0030(19) 0.0024(19) 0.0059(19)
C31 0.037(2) 0.029(2) 0.043(3) 0.000(2) -0.007(2) -0.0001(19)
C32 0.052(3) 0.037(3) 0.050(3) -0.008(2) -0.010(3) -0.001(2)
C33 0.030(2) 0.023(2) 0.030(2) 0.0049(17) -0.0065(18) 0.0030(17)
C34 0.026(2) 0.037(3) 0.036(3) 0.006(2) -0.0038(19) 0.0019(18)
C35 0.032(2) 0.033(2) 0.028(2) 0.0040(18) -0.0016(19) 0.0026(18)
C36 0.041(2) 0.048(3) 0.037(3) 0.012(2) 0.005(2) 0.003(2)
C37 0.029(2) 0.023(2) 0.031(2) -0.0005(17) -0.0026(18) 0.0020(17)
C38 0.029(2) 0.041(3) 0.030(2) 0.002(2) -0.0004(19) -0.006(2)
C39 0.034(2) 0.038(3) 0.035(3) 0.003(2) -0.002(2) 0.0020(19)
C40 0.059(3) 0.039(3) 0.027(3) 0.0063(19) 0.003(2) -0.001(2)
C41 0.028(2) 0.026(2) 0.028(2) -0.0033(18) 0.0035(17) 0.0017(17)
C42 0.037(2) 0.026(2) 0.030(2) -0.0029(18) 0.003(2) 0.0002(18)
C43 0.042(3) 0.028(2) 0.034(3) 0.0009(18) 0.006(2) -0.003(2)
C44 0.059(3) 0.034(3) 0.035(3) -0.006(2) 0.003(2) -0.001(2)
C45 0.023(2) 0.028(2) 0.027(2) -0.0042(17) 0.0020(17) -0.0009(16)
C46 0.030(2) 0.032(2) 0.030(2) 0.0010(18) 0.0031(18) -0.0007(18)
C47 0.033(2) 0.028(2) 0.035(3) -0.0014(18) 0.0025(19) -0.0011(18)
C48 0.046(3) 0.044(3) 0.042(3) 0.005(2) 0.012(2) 0.001(2)
C49 0.021(2) 0.035(2) 0.028(2) -0.0011(18) -0.0036(17) 0.0006(17)
C50 0.031(2) 0.046(3) 0.048(3) -0.015(2) -0.002(2) 0.000(2)
C51 0.036(3) 0.058(3) 0.048(3) -0.016(3) -0.003(2) -0.004(2)
C52 0.050(4) 0.102(6) 0.085(5) -0.031(4) -0.005(3) -0.010(4)
C53 0.058(3) 0.087(3) 0.051(2) -0.018(2) 0.005(2) -0.031(2)
C54 0.109(6) 0.061(4) 0.061(4) 0.004(3) -0.016(4) -0.038(4)
C55 0.058(3) 0.087(3) 0.051(2) -0.018(2) 0.005(2) -0.031(2)
C56 0.069(4) 0.102(6) 0.068(5) -0.028(4) -0.014(4) -0.017(4)
C57 0.091(4) 0.034(3) 0.041(3) 0.016(2) 0.000(3) 0.000(3)
C58 0.047(4) 0.115(6) 0.073(5) 0.035(4) 0.005(3) 0.000(4)
C59 0.084(5) 0.059(4) 0.040(3) 0.013(3) 0.001(3) 0.004(3)
C60 0.105(7) 0.162(9) 0.063(5) -0.010(5) 0.016(4) -0.056(6)
C61 0.042(3) 0.076(4) 0.038(3) -0.008(3) 0.003(2) 0.024(3)
C62 0.040(3) 0.100(5) 0.033(3) -0.008(3) -0.004(2) 0.011(3)
C63 0.035(3) 0.082(4) 0.050(3) -0.029(3) 0.011(2) -0.007(3)
C64 0.047(3) 0.108(5) 0.054(4) -0.027(4) 0.009(3) -0.012(3)
C65 0.068(3) 0.028(2) 0.024(2) -0.0007(19) 0.001(2) 0.006(2)
C66 0.067(4) 0.059(4) 0.056(4) -0.001(3) -0.005(3) 0.002(3)
C67 0.070(4) 0.034(3) 0.040(3) -0.001(2) 0.002(3) 0.007(2)
C68 0.076(5) 0.083(5) 0.094(6) -0.015(4) -0.010(4) 0.018(4)
C69 0.066(5) 0.049(5) 0.083(7) -0.019(4) 0.027(6) -0.013(6)
C70 0.055(6) 0.048(5) 0.046(5) -0.006(4) 0.001(5) -0.007(5)
C71 0.079(7) 0.036(5) 0.067(10) 0.001(5) -0.040(7) 0.010(5)
C72 0.051(4) 0.044(5) 0.102(8) 0.001(5) 0.007(4) -0.011(5)
C69' 0.066(5) 0.049(5) 0.083(7) -0.019(4) 0.027(6) -0.013(6)
C70' 0.076(12) 0.045(8) 0.087(13) -0.027(8) 0.041(10) -0.020(8)
C71' 0.12(2) 0.075(12) 0.072(16) -0.042(12) 0.034(14) -0.062(13)
C72' 0.051(4) 0.044(5) 0.102(8) 0.001(5) 0.007(4) -0.011(5)
C73 0.058(3) 0.062(4) 0.056(4) -0.008(3) 0.007(3) -0.004(3)
C74 0.048(2) 0.079(3) 0.081(3) -0.005(3) 0.014(2) -0.003(2)
C75 0.048(2) 0.079(3) 0.081(3) -0.005(3) 0.014(2) -0.003(2)
C76 0.114(7) 0.125(7) 0.066(5) -0.009(5) 0.000(5) -0.036(6)
C77 0.060(4) 0.057(4) 0.047(3) 0.000(3) 0.000(3) 0.003(3)
C78 0.055(4) 0.067(4) 0.061(4) -0.011(3) 0.007(3) 0.005(3)
C79 0.037(3) 0.066(4) 0.059(4) -0.015(3) -0.001(3) 0.006(3)
C80 0.047(3) 0.063(4) 0.071(4) -0.004(3) 0.004(3) 0.011(3)
C81 0.051(3) 0.064(4) 0.052(4) 0.010(3) -0.002(3) 0.009(3)
C82 0.075(4) 0.065(4) 0.037(3) 0.010(3) 0.000(3) -0.007(3)
C83 0.101(6) 0.085(5) 0.070(5) 0.024(4) 0.011(4) 0.034(4)
C84 0.130(7) 0.075(4) 0.055(4) 0.024(4) 0.011(5) 0.004(4)
N1 0.0281(19) 0.031(2) 0.036(2) 0.0031(17) 0.0002(17) -0.0001(16)
N2 0.037(2) 0.031(2) 0.045(3) -0.0056(18) 0.0047(19) -0.0003(16)
N3 0.0307(18) 0.036(2) 0.024(2) 0.0034(16) 0.0046(15) 0.0026(15)
N4 0.0295(18) 0.0247(19) 0.0276(19) 0.0040(14) 0.0005(15) 0.0031(14)
N5 0.0260(17) 0.0248(19) 0.0275(19) -0.0020(14) 0.0015(15) 0.0012(14)
N6 0.0336(19) 0.030(2) 0.029(2) 0.0006(16) 0.0012(16) 0.0024(16)
N7 0.036(2) 0.029(2) 0.034(2) -0.0053(16) 0.0019(16) 0.0057(15)
N11 0.039(2) 0.045(3) 0.026(2) 0.0030(18) -0.0027(18) 0.0106(17)
N12 0.044(2) 0.045(2) 0.029(2) 0.0042(19) 0.0012(19) 0.0122(18)
N13 0.0298(19) 0.038(2) 0.032(2) -0.0069(17) -0.0047(16) 0.0046(17)
O1 0.052(2) 0.058(2) 0.0291(19) 0.0065(15) 0.0061(16) -0.0122(17)
O2 0.0418(19) 0.0390(19) 0.053(2) 0.0181(16) -0.0041(16) -0.0057(15)
O3 0.055(2) 0.043(2) 0.0355(18) 0.0007(15) 0.0051(16) -0.0190(17)
O4 0.054(2) 0.0421(19) 0.0235(18) -0.0020(13) 0.0026(15) 0.0050(16)
O5 0.0370(17) 0.0350(19) 0.0345(18) -0.0042(15) 0.0039(14) -0.0038(14)
O11 0.053(2) 0.101(3) 0.0220(19) -0.0029(19) 0.0055(16) 0.028(2)
O12 0.057(2) 0.066(3) 0.043(2) 0.0261(19) 0.0130(18) 0.0195(19)
O13 0.0372(17) 0.0286(17) 0.0415(18) -0.0022(14) 0.0064(14) -0.0069(13)
O14 0.0459(18) 0.0355(17) 0.0274(19) 0.0003(14) 0.0029(14) -0.0009(14)
O15 0.0421(18) 0.0267(16) 0.0330(18) 0.0009(14) 0.0010(14) -0.0025(13)
Cu1 0.0323(3) 0.0277(3) 0.0298(3) -0.0025(3) 0.0003(3) -0.0028(3)
Cu2 0.0348(3) 0.0365(3) 0.0240(3) 0.0003(3) 0.0000(3) 0.0041(3)

loop_
_atom_type_symbol
_atom_type_description
_atom_type_scat_dispersion_real
_atom_type_scat_dispersion_imag
_atom_type_scat_source
C C 0.0181 0.0091 'International Tables Vol C Tables 4.2.6.8 and 6.1.1.4'
N N 0.0311 0.0180 'International Tables Vol C Tables 4.2.6.8 and 6.1.1.4'
O O 0.0492 0.0322 'International Tables Vol C Tables 4.2.6.8 and 6.1.1.4'
Cu Cu -1.9646 0.5888 'International Tables Vol C Tables 4.2.6.8 and 6.1.1.4'
H H 0.0000 0.0000 'International Tables Vol C Tables 4.2.6.8 and 6.1.1.4'

loop_
_geom_angle_atom_site_label_1
_geom_angle_atom_site_label_2
_geom_angle_atom_site_label_3
_geom_angle
O1 C1 N1 128.2(5)
O1 C1 C2 120.7(4)
N1 C1 C2 111.1(4)
O2 C2 N2 126.4(5)
O2 C2 C1 119.2(4)
N2 C2 C1 114.3(4)
N2 C2N H2N1 109.5
N2 C2N H2N2 109.5
H2N1 C2N H2N2 109.5
N2 C2N H2N3 109.5
H2N1 C2N H2N3 109.5
H2N2 C2N H2N3 109.5
O3 C3 N3 128.4(4)
O3 C3 C4 120.6(4)
N3 C3 C4 111.0(4)
O4 C4 O5 124.5(4)
O4 C4 C3 118.3(4)
O5 C4 C3 117.3(4)
C6 C5 N1 127.1(4)
C6 C5 C10 120.2(4)
N1 C5 C10 112.6(4)
C5 C6 C7 120.2(4)
C5 C6 H6 119.9
C7 C6 H6 119.9
C8 C7 C6 119.5(5)
C8 C7 H7 120.3
C6 C7 H7 120.3
C9 C8 C7 121.0(4)
C9 C8 H8 119.5
C7 C8 H8 119.5
C8 C9 C10 121.3(5)
C8 C9 H9 119.3
C10 C9 H9 119.3
N3 C10 C9 127.9(5)
N3 C10 C5 114.3(4)
C9 C10 C5 117.7(5)
O11 C11 N11 127.7(6)
O11 C11 C12 120.5(5)
N11 C11 C12 111.8(4)
O12 C12 N12 126.2(5)
O12 C12 C11 119.4(5)
N12 C12 C11 114.4(4)
N12 C12N H12A 109.5
N12 C12N H12B 109.5
H12A C12N H12B 109.5
N12 C12N H12C 109.5
H12A C12N H12C 109.5
H12B C12N H12C 109.5
O13 C13 N13 130.1(4)
O13 C13 C14 120.2(4)
N13 C13 C14 109.7(4)
O14 C14 O15 124.9(4)
O14 C14 C13 118.3(4)
O15 C14 C13 116.8(4)
N11 C15 C16 126.9(5)
N11 C15 C20 113.9(4)
C16 C15 C20 119.2(5)
C17 C16 C15 119.0(6)
C17 C16 H16 120.5
C15 C16 H16 120.5
C18 C17 C16 121.9(5)
C18 C17 H17 119.1
C16 C17 H17 119.1
C17 C18 C19 120.4(5)
C17 C18 H18 119.8
C19 C18 H18 119.8
C20 C19 C18 119.8(5)
C20 C19 H19 120.1
C18 C19 H19 120.1
C19 C20 N13 126.3(5)
C19 C20 C15 119.7(4)
N13 C20 C15 114.0(4)
N4 C21 C22 115.0(4)
N4 C21 H21A 108.5
C22 C21 H21A 108.5
N4 C21 H21B 108.5
C22 C21 H21B 108.5
H21A C21 H21B 107.5
C21 C22 C23 110.5(4)
C21 C22 H22A 109.5
C23 C22 H22A 109.5
C21 C22 H22B 109.5
C23 C22 H22B 109.5
H22A C22 H22B 108.1
C24 C23 C22 112.6(5)
C24 C23 H23A 109.1
C22 C23 H23A 109.1
C24 C23 H23B 109.1
C22 C23 H23B 109.1
H23A C23 H23B 107.8
C23 C24 H24A 109.5
C23 C24 H24B 109.5
H24A C24 H24B 109.5
C23 C24 H24C 109.5
H24A C24 H24C 109.5
H24B C24 H24C 109.5
C26 C25 N4 115.0(3)
C26 C25 H25A 108.5
N4 C25 H25A 108.5
C26 C25 H25B 108.5
N4 C25 H25B 108.5
H25A C25 H25B 107.5
C25 C26 C27 111.6(4)
C25 C26 H26A 109.3
C27 C26 H26A 109.3
C25 C26 H26B 109.3
C27 C26 H26B 109.3
H26A C26 H26B 108.0
C28 C27 C26 112.1(4)
C28 C27 H27A 109.2
C26 C27 H27A 109.2
C28 C27 H27B 109.2
C26 C27 H27B 109.2
H27A C27 H27B 107.9
C27 C28 H28A 109.5
C27 C28 H28B 109.5
H28A C28 H28B 109.5
C27 C28 H28C 109.5
H28A C28 H28C 109.5
H28B C28 H28C 109.5
C30 C29 N4 116.4(3)
C30 C29 H29A 108.2
N4 C29 H29A 108.2
C30 C29 H29B 108.2
N4 C29 H29B 108.2
H29A C29 H29B 107.3
C29 C30 C31 109.7(4)
C29 C30 H30A 109.7
C31 C30 H30A 109.7
C29 C30 H30B 109.7
C31 C30 H30B 109.7
H30A C30 H30B 108.2
C32 C31 C30 113.2(4)
C32 C31 H31A 108.9
C30 C31 H31A 108.9
C32 C31 H31B 108.9
C30 C31 H31B 108.9
H31A C31 H31B 107.8
C31 C32 H32A 109.5
C31 C32 H32B 109.5
H32A C32 H32B 109.5
C31 C32 H32C 109.5
H32A C32 H32C 109.5
H32B C32 H32C 109.5
C34 C33 N4 117.0(3)
C34 C33 H33A 108.0
N4 C33 H33A 108.0
C34 C33 H33B 108.0
N4 C33 H33B 108.0
H33A C33 H33B 107.3
C33 C34 C35 109.4(3)
C33 C34 H34A 109.8
C35 C34 H34A 109.8
C33 C34 H34B 109.8
C35 C34 H34B 109.8
H34A C34 H34B 108.2
C34 C35 C36 113.2(4)
C34 C35 H35A 108.9
C36 C35 H35A 108.9
C34 C35 H35B 108.9
C36 C35 H35B 108.9
H35A C35 H35B 107.7
C35 C36 H36A 109.5
C35 C36 H36B 109.5
H36A C36 H36B 109.5
C35 C36 H36C 109.5
H36A C36 H36C 109.5
H36B C36 H36C 109.5
N5 C37 C38 116.3(3)
N5 C37 H37A 108.2
C38 C37 H37A 108.2
N5 C37 H37B 108.2
C38 C37 H37B 108.2
H37A C37 H37B 107.4
C39 C38 C37 108.3(4)
C39 C38 H38A 110.0
C37 C38 H38A 110.0
C39 C38 H38B 110.0
C37 C38 H38B 110.0
H38A C38 H38B 108.4
C38 C39 C40 113.0(4)
C38 C39 H39A 109.0
C40 C39 H39A 109.0
C38 C39 H39B 109.0
C40 C39 H39B 109.0
H39A C39 H39B 107.8
C39 C40 H40A 109.5
C39 C40 H40B 109.5
H40A C40 H40B 109.5
C39 C40 H40C 109.5
H40A C40 H40C 109.5
H40B C40 H40C 109.5
C42 C41 N5 115.5(3)
C42 C41 H41A 108.4
N5 C41 H41A 108.4
C42 C41 H41B 108.4
N5 C41 H41B 108.4
H41A C41 H41B 107.5
C41 C42 C43 109.8(4)
C41 C42 H42A 109.7
C43 C42 H42A 109.7
C41 C42 H42B 109.7
C43 C42 H42B 109.7
H42A C42 H42B 108.2
C44 C43 C42 112.0(4)
C44 C43 H43A 109.2
C42 C43 H43A 109.2
C44 C43 H43B 109.2
C42 C43 H43B 109.2
H43A C43 H43B 107.9
C43 C44 H44A 109.5
C43 C44 H44B 109.5
H44A C44 H44B 109.5
C43 C44 H44C 109.5
H44A C44 H44C 109.5
H44B C44 H44C 109.5
C46 C45 N5 115.4(3)
C46 C45 H45A 108.4
N5 C45 H45A 108.4
C46 C45 H45B 108.4
N5 C45 H45B 108.4
H45A C45 H45B 107.5
C45 C46 C47 109.4(4)
C45 C46 H46A 109.8
C47 C46 H46A 109.8
C45 C46 H46B 109.8
C47 C46 H46B 109.8
H46A C46 H46B 108.3
C48 C47 C46 112.6(4)
C48 C47 H47A 109.1
C46 C47 H47A 109.1
C48 C47 H47B 109.1
C46 C47 H47B 109.1
H47A C47 H47B 107.8
C47 C48 H48A 109.5
C47 C48 H48B 109.5
H48A C48 H48B 109.5
C47 C48 H48C 109.5
H48A C48 H48C 109.5
H48B C48 H48C 109.5
C50 C49 N5 115.0(3)
C50 C49 H49A 108.5
N5 C49 H49A 108.5
C50 C49 H49B 108.5
N5 C49 H49B 108.5
H49A C49 H49B 107.5
C49 C50 C51 111.3(4)
C49 C50 H50A 109.4
C51 C50 H50A 109.4
C49 C50 H50B 109.4
C51 C50 H50B 109.4
H50A C50 H50B 108.0
C52 C51 C50 113.0(5)
C52 C51 H51A 109.0
C50 C51 H51A 109.0
C52 C51 H51B 109.0
C50 C51 H51B 109.0
H51A C51 H51B 107.8
C51 C52 H52A 109.5
C51 C52 H52B 109.5
H52A C52 H52B 109.5
C51 C52 H52C 109.5
H52A C52 H52C 109.5
H52B C52 H52C 109.5
N6 C53 C54 112.6(6)
N6 C53 H53A 109.1
C54 C53 H53A 109.1
N6 C53 H53B 109.1
C54 C53 H53B 109.1
H53A C53 H53B 107.8
C55 C54 C53 110.0(7)
C55 C54 H54A 109.7
C53 C54 H54A 109.7
C55 C54 H54B 109.7
C53 C54 H54B 109.7
H54A C54 H54B 108.2
C54 C55 C56 113.5(5)
C54 C55 H55A 108.9
C56 C55 H55A 108.9
C54 C55 H55B 108.9
C56 C55 H55B 108.9
H55A C55 H55B 107.7
C55 C56 H56A 109.5
C55 C56 H56B 109.5
H56A C56 H56B 109.5
C55 C56 H56C 109.5
H56A C56 H56C 109.5
H56B C56 H56C 109.5
C58 C57 N6 116.9(5)
C58 C57 H57A 108.1
N6 C57 H57A 108.1
C58 C57 H57B 108.1
N6 C57 H57B 108.1
H57A C57 H57B 107.3
C57 C58 C59 109.8(6)
C57 C58 H58A 109.7
C59 C58 H58A 109.7
C57 C58 H58B 109.7
C59 C58 H58B 109.7
H58A C58 H58B 108.2
C60 C59 C58 120.5(7)
C60 C59 H59A 107.2
C58 C59 H59A 107.2
C60 C59 H59B 107.2
C58 C59 H59B 107.2
H59A C59 H59B 106.8
C59 C60 H60A 109.5
C59 C60 H60B 109.5
H60A C60 H60B 109.5
C59 C60 H60C 109.5
H60A C60 H60C 109.5
H60B C60 H60C 109.5
C62 C61 N6 116.8(4)
C62 C61 H61A 108.1
N6 C61 H61A 108.1
C62 C61 H61B 108.1
N6 C61 H61B 108.1
H61A C61 H61B 107.3
C61 C62 C63 109.9(5)
C61 C62 H62A 109.7
C63 C62 H62A 109.7
C61 C62 H62B 109.7
C63 C62 H62B 109.7
H62A C62 H62B 108.2
C64 C63 C62 112.9(5)
C64 C63 H63A 109.0
C62 C63 H63A 109.0
C64 C63 H63B 109.0
C62 C63 H63B 109.0
H63A C63 H63B 107.8
C63 C64 H64A 109.5
C63 C64 H64B 109.5
H64A C64 H64B 109.5
C63 C64 H64C 109.5
H64A C64 H64C 109.5
H64B C64 H64C 109.5
C66 C65 N6 122.2(5)
C66 C65 H65A 106.8
N6 C65 H65A 106.8
C66 C65 H65B 106.8
N6 C65 H65B 106.8
H65A C65 H65B 106.6
C65 C66 C67 110.1(5)
C65 C66 H66A 109.6
C67 C66 H66A 109.6
C65 C66 H66B 109.6
C67 C66 H66B 109.6
H66A C66 H66B 108.1
C66 C67 C68 107.8(5)
C66 C67 H67A 110.1
C68 C67 H67A 110.1
C66 C67 H67B 110.1
C68 C67 H67B 110.1
H67A C67 H67B 108.5
C67 C68 H68A 109.5
C67 C68 H68B 109.5
H68A C68 H68B 109.5
C67 C68 H68C 109.5
H68A C68 H68C 109.5
H68B C68 H68C 109.5
C70 C69 N7 125.7(15)
C70 C69 H69A 105.9
N7 C69 H69A 105.9
C70 C69 H69B 105.9
N7 C69 H69B 105.9
H69A C69 H69B 106.2
C69 C70 C71 122.3(11)
C69 C70 H70A 106.8
C71 C70 H70A 106.8
C69 C70 H70B 106.8
C71 C70 H70B 106.8
H70A C70 H70B 106.6
C70 C71 C72 118.8(11)
C70 C71 H71A 107.6
C72 C71 H71A 107.6
C70 C71 H71B 107.6
C72 C71 H71B 107.6
H71A C71 H71B 107.0
C71 C72 H72A 109.5
C71 C72 H72B 109.5
H72A C72 H72B 109.5
C71 C72 H72C 109.5
H72A C72 H72C 109.5
H72B C72 H72C 109.5
C70' C69' N7 124(2)
C70' C69' H69C 106.2
N7 C69' H69C 106.2
C70' C69' H69D 106.2
N7 C69' H69D 106.2
H69C C69' H69D 106.4
C71' C70' C69' 127.0(18)
C71' C70' H70C 105.6
C69' C70' H70C 105.6
C71' C70' H70D 105.6
C69' C70' H70D 105.6
H70C C70' H70D 106.1
C70' C71' C72' 129.2(19)
C70' C71' H71C 105.0
C72' C71' H71C 105.0
C70' C71' H71D 105.0
C72' C71' H71D 105.0
H71C C71' H71D 105.8
C71' C72' H72D 109.5
C71' C72' H72E 109.5
H72D C72' H72E 109.5
C71' C72' H72F 109.5
H72D C72' H72F 109.5
H72E C72' H72F 109.5
C74 C73 N7 114.9(5)
C74 C73 H73A 108.6
N7 C73 H73A 108.6
C74 C73 H73B 108.6
N7 C73 H73B 108.6
H73A C73 H73B 107.5
C73 C74 C75 115.0(6)
C73 C74 H74A 108.5
C75 C74 H74A 108.5
C73 C74 H74B 108.5
C75 C74 H74B 108.5
H74A C74 H74B 107.5
C76 C75 C74 120.6(7)
C76 C75 H75A 107.2
C74 C75 H75A 107.2
C76 C75 H75B 107.2
C74 C75 H75B 107.2
H75A C75 H75B 106.8
C75 C76 H76A 109.5
C75 C76 H76B 109.5
H76A C76 H76B 109.5
C75 C76 H76C 109.5
H76A C76 H76C 109.5
H76B C76 H76C 109.5
C78 C77 N7 116.5(5)
C78 C77 H77A 108.2
N7 C77 H77A 108.2
C78 C77 H77B 108.2
N7 C77 H77B 108.2
H77A C77 H77B 107.3
C77 C78 C79 109.5(5)
C77 C78 H78A 109.8
C79 C78 H78A 109.8
C77 C78 H78B 109.8
C79 C78 H78B 109.8
H78A C78 H78B 108.2
C80 C79 C78 118.9(6)
C80 C79 H79A 107.6
C78 C79 H79A 107.6
C80 C79 H79B 107.6
C78 C79 H79B 107.6
H79A C79 H79B 107.0
C79 C80 H80A 109.5
C79 C80 H80B 109.5
H80A C80 H80B 109.5
C79 C80 H80C 109.5
H80A C80 H80C 109.5
H80B C80 H80C 109.5
C82 C81 N7 118.9(5)
C82 C81 H81A 107.6
N7 C81 H81A 107.6
C82 C81 H81B 107.6
N7 C81 H81B 107.6
H81A C81 H81B 107.0
C81 C82 C83 114.8(6)
C81 C82 H82A 108.6
C83 C82 H82A 108.6
C81 C82 H82B 108.6
C83 C82 H82B 108.6
H82A C82 H82B 107.5
C82 C83 C84 120.3(7)
C82 C83 H83A 107.3
C84 C83 H83A 107.3
C82 C83 H83B 107.3
C84 C83 H83B 107.3
H83A C83 H83B 106.9
C83 C84 H84A 109.5
C83 C84 H84B 109.5
H84A C84 H84B 109.5
C83 C84 H84C 109.5
H84A C84 H84C 109.5
H84B C84 H84C 109.5
C1 N1 C5 128.6(4)
C1 N1 Cu1 116.1(3)
C5 N1 Cu1 115.2(3)
C2 N2 C2N 115.7(4)
C2 N2 Cu1 113.2(3)
C2N N2 Cu1 130.9(4)
C3 N3 C10 129.3(4)
C3 N3 Cu1 114.5(3)
C10 N3 Cu1 115.6(3)
C21 N4 C33 111.7(3)
C21 N4 C29 105.9(3)
C33 N4 C29 111.3(3)
C21 N4 C25 111.1(3)
C33 N4 C25 106.3(3)
C29 N4 C25 110.6(3)
C37 N5 C49 111.0(3)
C37 N5 C45 106.4(3)
C49 N5 C45 111.4(3)
C37 N5 C41 111.1(3)
C49 N5 C41 105.8(3)
C45 N5 C41 111.2(3)
C65 N6 C53 106.1(4)
C65 N6 C61 110.8(4)
C53 N6 C61 111.7(4)
C65 N6 C57 109.8(4)
C53 N6 C57 114.6(4)
C61 N6 C57 104.0(4)
C69' N7 C69 12(2)
C69' N7 C81 107.2(15)
C69 N7 C81 119.3(9)
C69' N7 C73 114.7(17)
C69 N7 C73 108.7(12)
C81 N7 C73 108.3(4)
C69' N7 C77 112(2)
C69 N7 C77 105.0(15)
C81 N7 C77 109.0(4)
C73 N7 C77 105.8(4)
C11 N11 C15 129.9(5)
C11 N11 Cu2 115.3(4)
C15 N11 Cu2 114.6(3)
C12 N12 C12N 116.8(4)
C12 N12 Cu2 113.9(4)
C12N N12 Cu2 129.2(3)
C13 N13 C20 128.8(4)
C13 N13 Cu2 116.9(3)
C20 N13 Cu2 114.2(3)
C4 O5 Cu1 111.5(3)
C14 O15 Cu2 112.8(3)
N1 Cu1 N3 82.19(16)
N1 Cu1 N2 84.11(17)
N3 Cu1 N2 165.62(17)
N1 Cu1 O5 165.97(16)
N3 Cu1 O5 84.42(14)
N2 Cu1 O5 109.54(16)
N11 Cu2 N13 83.28(17)
N11 Cu2 N12 84.53(18)
N13 Cu2 N12 167.69(18)
N11 Cu2 O15 167.08(16)
N13 Cu2 O15 83.82(15)
N12 Cu2 O15 108.34(16)

loop_
_geom_bond_atom_site_label_1
_geom_bond_atom_site_label_2
_geom_bond_distance
C1 O1 1.236(6)
C1 N1 1.338(6)
C1 C2 1.546(7)
C2 O2 1.235(6)
C2 N2 1.335(7)
C2N N2 1.448(6)
C2N H2N1 0.9600
C2N H2N2 0.9600
C2N H2N3 0.9600
C3 O3 1.222(6)
C3 N3 1.338(6)
C3 C4 1.567(6)
C4 O4 1.245(6)
C4 O5 1.284(6)
C5 C6 1.382(7)
C5 N1 1.384(6)
C5 C10 1.449(7)
C6 C7 1.415(7)
C6 H6 0.9300
C7 C8 1.385(7)
C7 H7 0.9300
C8 C9 1.383(7)
C8 H8 0.9300
C9 C10 1.398(6)
C9 H9 0.9300
C10 N3 1.341(6)
C11 O11 1.249(7)
C11 N11 1.345(7)
C11 C12 1.542(8)
C12 O12 1.255(6)
C12 N12 1.329(7)
C12N N12 1.455(7)
C12N H12A 0.9600
C12N H12B 0.9600
C12N H12C 0.9600
C13 O13 1.240(5)
C13 N13 1.324(6)
C13 C14 1.571(6)
C14 O14 1.243(6)
C14 O15 1.285(6)
C15 N11 1.392(7)
C15 C16 1.408(7)
C15 C20 1.421(7)
C16 C17 1.395(9)
C16 H16 0.9300
C17 C18 1.353(10)
C17 H17 0.9300
C18 C19 1.398(7)
C18 H18 0.9300
C19 C20 1.394(8)
C19 H19 0.9300
C20 N13 1.394(6)
C21 N4 1.512(6)
C21 C22 1.523(7)
C21 H21A 0.9700
C21 H21B 0.9700
C22 C23 1.524(7)
C22 H22A 0.9700
C22 H22B 0.9700
C23 C24 1.504(9)
C23 H23A 0.9700
C23 H23B 0.9700
C24 H24A 0.9600
C24 H24B 0.9600
C24 H24C 0.9600
C25 C26 1.513(6)
C25 N4 1.522(5)
C25 H25A 0.9700
C25 H25B 0.9700
C26 C27 1.515(7)
C26 H26A 0.9700
C26 H26B 0.9700
C27 C28 1.501(8)
C27 H27A 0.9700
C27 H27B 0.9700
C28 H28A 0.9600
C28 H28B 0.9600
C28 H28C 0.9600
C29 C30 1.513(6)
C29 N4 1.522(5)
C29 H29A 0.9700
C29 H29B 0.9700
C30 C31 1.547(7)
C30 H30A 0.9700
C30 H30B 0.9700
C31 C32 1.504(7)
C31 H31A 0.9700
C31 H31B 0.9700
C32 H32A 0.9600
C32 H32B 0.9600
C32 H32C 0.9600
C33 C34 1.509(6)
C33 N4 1.521(5)
C33 H33A 0.9700
C33 H33B 0.9700
C34 C35 1.521(6)
C34 H34A 0.9700
C34 H34B 0.9700
C35 C36 1.521(7)
C35 H35A 0.9700
C35 H35B 0.9700
C36 H36A 0.9600
C36 H36B 0.9600
C36 H36C 0.9600
C37 N5 1.516(6)
C37 C38 1.522(6)
C37 H37A 0.9700
C37 H37B 0.9700
C38 C39 1.521(7)
C38 H38A 0.9700
C38 H38B 0.9700
C39 C40 1.534(7)
C39 H39A 0.9700
C39 H39B 0.9700
C40 H40A 0.9600
C40 H40B 0.9600
C40 H40C 0.9600
C41 C42 1.523(6)
C41 N5 1.534(5)
C41 H41A 0.9700
C41 H41B 0.9700
C42 C43 1.534(6)
C42 H42A 0.9700
C42 H42B 0.9700
C43 C44 1.511(7)
C43 H43A 0.9700
C43 H43B 0.9700
C44 H44A 0.9600
C44 H44B 0.9600
C44 H44C 0.9600
C45 C46 1.513(6)
C45 N5 1.526(5)
C45 H45A 0.9700
C45 H45B 0.9700
C46 C47 1.535(6)
C46 H46A 0.9700
C46 H46B 0.9700
C47 C48 1.527(7)
C47 H47A 0.9700
C47 H47B 0.9700
C48 H48A 0.9600
C48 H48B 0.9600
C48 H48C 0.9600
C49 C50 1.510(7)
C49 N5 1.522(5)
C49 H49A 0.9700
C49 H49B 0.9700
C50 C51 1.519(7)
C50 H50A 0.9700
C50 H50B 0.9700
C51 C52 1.475(9)
C51 H51A 0.9700
C51 H51B 0.9700
C52 H52A 0.9600
C52 H52B 0.9600
C52 H52C 0.9600
C53 N6 1.508(7)
C53 C54 1.559(10)
C53 H53A 0.9700
C53 H53B 0.9700
C54 C55 1.531(9)
C54 H54A 0.9700
C54 H54B 0.9700
C55 C56 1.566(11)
C55 H55A 0.9700
C55 H55B 0.9700
C56 H56A 0.9600
C56 H56B 0.9600
C56 H56C 0.9600
C57 C58 1.462(10)
C57 N6 1.525(7)
C57 H57A 0.9700
C57 H57B 0.9700
C58 C59 1.555(8)
C58 H58A 0.9700
C58 H58B 0.9700
C59 C60 1.427(10)
C59 H59A 0.9700
C59 H59B 0.9700
C60 H60A 0.9600
C60 H60B 0.9600
C60 H60C 0.9600
C61 C62 1.485(8)
C61 N6 1.523(6)
C61 H61A 0.9700
C61 H61B 0.9700
C62 C63 1.523(8)
C62 H62A 0.9700
C62 H62B 0.9700
C63 C64 1.498(10)
C63 H63A 0.9700
C63 H63B 0.9700
C64 H64A 0.9600
C64 H64B 0.9600
C64 H64C 0.9600
C65 C66 1.463(8)
C65 N6 1.507(6)
C65 H65A 0.9700
C65 H65B 0.9700
C66 C67 1.533(8)
C66 H66A 0.9700
C66 H66B 0.9700
C67 C68 1.552(10)
C67 H67A 0.9700
C67 H67B 0.9700
C68 H68A 0.9600
C68 H68B 0.9600
C68 H68C 0.9600
C69 C70 1.407(16)
C69 N7 1.489(13)
C69 H69A 0.9700
C69 H69B 0.9700
C70 C71 1.454(13)
C70 H70A 0.9700
C70 H70B 0.9700
C71 C72 1.468(13)
C71 H71A 0.9700
C71 H71B 0.9700
C72 H72A 0.9600
C72 H72B 0.9600
C72 H72C 0.9600
C69' C70' 1.428(18)
C69' N7 1.445(18)
C69' H69C 0.9700
C69' H69D 0.9700
C70' C71' 1.395(16)
C70' H70C 0.9700
C70' H70D 0.9700
C71' C72' 1.421(16)
C71' H71C 0.9700
C71' H71D 0.9700
C72' H72D 0.9600
C72' H72E 0.9600
C72' H72F 0.9600
C73 C74 1.457(8)
C73 N7 1.522(7)
C73 H73A 0.9700
C73 H73B 0.9700
C74 C75 1.527(9)
C74 H74A 0.9700
C74 H74B 0.9700
C75 C76 1.432(10)
C75 H75A 0.9700
C75 H75B 0.9700
C76 H76A 0.9600
C76 H76B 0.9600
C76 H76C 0.9600
C77 C78 1.477(9)
C77 N7 1.578(7)
C77 H77A 0.9700
C77 H77B 0.9700
C78 C79 1.509(8)
C78 H78A 0.9700
C78 H78B 0.9700
C79 C80 1.469(8)
C79 H79A 0.9700
C79 H79B 0.9700
C80 H80A 0.9600
C80 H80B 0.9600
C80 H80C 0.9600
C81 C82 1.461(9)
C81 N7 1.503(7)
C81 H81A 0.9700
C81 H81B 0.9700
C82 C83 1.470(9)
C82 H82A 0.9700
C82 H82B 0.9700
C83 C84 1.474(11)
C83 H83A 0.9700
C83 H83B 0.9700
C84 H84A 0.9600
C84 H84B 0.9600
C84 H84C 0.9600
N1 Cu1 1.921(4)
N2 Cu1 1.939(4)
N3 Cu1 1.935(4)
N11 Cu2 1.917(4)
N12 Cu2 1.934(4)
N13 Cu2 1.923(4)
O5 Cu1 1.989(3)
O15 Cu2 1.967(3)

loop_
_geom_torsion_atom_site_label_1
_geom_torsion_atom_site_label_2
_geom_torsion_atom_site_label_3
_geom_torsion_atom_site_label_4
_geom_torsion
O1 C1 C2 O2 -6.9(6)
N1 C1 C2 O2 173.6(4)
O1 C1 C2 N2 170.7(4)
N1 C1 C2 N2 -8.8(5)
O3 C3 C4 O4 4.4(6)
N3 C3 C4 O4 -175.3(4)
O3 C3 C4 O5 -175.9(4)
N3 C3 C4 O5 4.5(6)
N1 C5 C6 C7 179.8(4)
C10 C5 C6 C7 -0.5(6)
C5 C6 C7 C8 -0.7(7)
C6 C7 C8 C9 1.2(7)
C7 C8 C9 C10 -0.4(7)
C8 C9 C10 N3 -177.5(4)
C8 C9 C10 C5 -0.9(6)
C6 C5 C10 N3 178.4(4)
N1 C5 C10 N3 -1.9(5)
C6 C5 C10 C9 1.3(6)
N1 C5 C10 C9 -179.0(4)
O11 C11 C12 O12 -1.2(7)
N11 C11 C12 O12 -179.7(4)
O11 C11 C12 N12 179.4(4)
N11 C11 C12 N12 0.8(6)
O13 C13 C14 O14 1.3(6)
N13 C13 C14 O14 -180.0(4)
O13 C13 C14 O15 -179.4(4)
N13 C13 C14 O15 -0.7(5)
N11 C15 C16 C17 -178.7(4)
C20 C15 C16 C17 0.7(7)
C15 C16 C17 C18 -1.8(8)
C16 C17 C18 C19 1.8(8)
C17 C18 C19 C20 -0.8(8)
C18 C19 C20 N13 179.6(5)
C18 C19 C20 C15 -0.2(7)
N11 C15 C20 C19 179.7(4)
C16 C15 C20 C19 0.3(7)
N11 C15 C20 N13 -0.1(6)
C16 C15 C20 N13 -179.5(4)
N4 C21 C22 C23 -178.9(4)
C21 C22 C23 C24 175.6(5)
N4 C25 C26 C27 -170.7(4)
C25 C26 C27 C28 173.4(5)
N4 C29 C30 C31 175.6(4)
C29 C30 C31 C32 178.0(4)
N4 C33 C34 C35 -175.8(4)
C33 C34 C35 C36 -171.6(4)
N5 C37 C38 C39 -177.8(4)
C37 C38 C39 C40 173.2(4)
N5 C41 C42 C43 -177.8(4)
C41 C42 C43 C44 -170.7(4)
N5 C45 C46 C47 -174.5(3)
C45 C46 C47 C48 -178.2(4)
N5 C49 C50 C51 176.1(4)
C49 C50 C51 C52 -179.1(5)
N6 C53 C54 C55 -174.3(5)
C53 C54 C55 C56 65.9(8)
N6 C57 C58 C59 -179.6(5)
C57 C58 C59 C60 66.1(10)
N6 C61 C62 C63 -171.0(5)
C61 C62 C63 C64 -176.3(6)
N6 C65 C66 C67 -170.5(5)
C65 C66 C67 C68 -179.1(6)
N7 C69 C70 C71 168(2)
C69 C70 C71 C72 -49(3)
N7 C69' C70' C71' -160(4)
C69' C70' C71' C72' -165(4)
N7 C73 C74 C75 -154.0(6)
C73 C74 C75 C76 -55.8(10)
N7 C77 C78 C79 175.0(5)
C77 C78 C79 C80 61.6(8)
N7 C81 C82 C83 177.9(6)
C81 C82 C83 C84 175.5(8)
O1 C1 N1 C5 1.5(8)
C2 C1 N1 C5 -179.0(4)
O1 C1 N1 Cu1 -178.0(4)
C2 C1 N1 Cu1 1.4(4)
C6 C5 N1 C1 1.3(7)
C10 C5 N1 C1 -178.4(4)
C6 C5 N1 Cu1 -179.2(4)
C10 C5 N1 Cu1 1.2(4)
O2 C2 N2 C2N 5.5(7)
C1 C2 N2 C2N -171.9(4)
O2 C2 N2 Cu1 -170.9(4)
C1 C2 N2 Cu1 11.8(5)
O3 C3 N3 C10 -1.6(8)
C4 C3 N3 C10 178.0(4)
O3 C3 N3 Cu1 169.2(4)
C4 C3 N3 Cu1 -11.2(4)
C9 C10 N3 C3 -10.7(7)
C5 C10 N3 C3 172.6(4)
C9 C10 N3 Cu1 178.5(3)
C5 C10 N3 Cu1 1.8(5)
C22 C21 N4 C33 -63.0(5)
C22 C21 N4 C29 175.6(4)
C22 C21 N4 C25 55.4(5)
C34 C33 N4 C21 -46.4(5)
C34 C33 N4 C29 71.8(5)
C34 C33 N4 C25 -167.7(4)
C30 C29 N4 C21 -176.7(4)
C30 C29 N4 C33 61.7(5)
C30 C29 N4 C25 -56.2(5)
C26 C25 N4 C21 54.9(5)
C26 C25 N4 C33 176.5(4)
C26 C25 N4 C29 -62.5(5)
C38 C37 N5 C49 54.3(5)
C38 C37 N5 C45 175.7(4)
C38 C37 N5 C41 -63.2(5)
C50 C49 N5 C37 54.4(5)
C50 C49 N5 C45 -64.0(5)
C50 C49 N5 C41 175.1(4)
C46 C45 N5 C37 -179.8(4)
C46 C45 N5 C49 -58.7(5)
C46 C45 N5 C41 59.1(5)
C42 C41 N5 C37 -61.6(4)
C42 C41 N5 C49 177.8(4)
C42 C41 N5 C45 56.7(5)
C66 C65 N6 C53 173.3(5)
C66 C65 N6 C61 -65.3(6)
C66 C65 N6 C57 49.0(7)
C54 C53 N6 C65 175.8(5)
C54 C53 N6 C61 55.0(7)
C54 C53 N6 C57 -62.9(6)
C62 C61 N6 C65 -69.5(6)
C62 C61 N6 C53 48.6(7)
C62 C61 N6 C57 172.7(6)
C58 C57 N6 C65 56.5(7)
C58 C57 N6 C53 -62.7(7)
C58 C57 N6 C61 175.1(6)
C70' C69' N7 C69 39(13)
C70' C69' N7 C81 -144(4)
C70' C69' N7 C73 -23(6)
C70' C69' N7 C77 97(5)
C70 C69 N7 C69' -176(20)
C70 C69 N7 C81 -178(2)
C70 C69 N7 C73 -54(3)
C70 C69 N7 C77 59(3)
C82 C81 N7 C69' -62(2)
C82 C81 N7 C69 -60.9(18)
C82 C81 N7 C73 174.2(5)
C82 C81 N7 C77 59.5(7)
C74 C73 N7 C69' -48(2)
C74 C73 N7 C69 -59.4(15)
C74 C73 N7 C81 71.5(7)
C74 C73 N7 C77 -171.7(5)
C78 C77 N7 C69' 166.4(12)
C78 C77 N7 C69 177.0(10)
C78 C77 N7 C81 48.2(6)
C78 C77 N7 C73 -68.1(6)
O11 C11 N11 C15 -1.4(8)
C12 C11 N11 C15 177.0(4)
O11 C11 N11 Cu2 -176.9(4)
C12 C11 N11 Cu2 1.5(5)
C16 C15 N11 C11 4.2(8)
C20 C15 N11 C11 -175.2(4)
C16 C15 N11 Cu2 179.7(4)
C20 C15 N11 Cu2 0.3(5)
O12 C12 N12 C12N 2.6(7)
C11 C12 N12 C12N -178.0(4)
O12 C12 N12 Cu2 177.9(4)
C11 C12 N12 Cu2 -2.7(5)
O13 C13 N13 C20 -0.6(8)
C14 C13 N13 C20 -179.2(4)
O13 C13 N13 Cu2 178.9(4)
C14 C13 N13 Cu2 0.3(4)
C19 C20 N13 C13 -0.5(7)
C15 C20 N13 C13 179.3(4)
C19 C20 N13 Cu2 -180.0(4)
C15 C20 N13 Cu2 -0.2(5)
O4 C4 O5 Cu1 -176.1(4)
C3 C4 O5 Cu1 4.2(5)
O14 C14 O15 Cu2 179.9(4)
C13 C14 O15 Cu2 0.7(4)
C1 N1 Cu1 N3 179.4(3)
C5 N1 Cu1 N3 -0.2(3)
C1 N1 Cu1 N2 3.8(3)
C5 N1 Cu1 N2 -175.8(3)
C1 N1 Cu1 O5 -163.1(5)
C5 N1 Cu1 O5 17.3(8)
C3 N3 Cu1 N1 -173.1(3)
C10 N3 Cu1 N1 -0.9(3)
C3 N3 Cu1 N2 -155.4(6)
C10 N3 Cu1 N2 16.8(8)
C3 N3 Cu1 O5 11.1(3)
C10 N3 Cu1 O5 -176.7(3)
C2 N2 Cu1 N1 -8.9(3)
C2N N2 Cu1 N1 175.5(4)
C2 N2 Cu1 N3 -26.5(8)
C2N N2 Cu1 N3 157.9(6)
C2 N2 Cu1 O5 167.8(3)
C2N N2 Cu1 O5 -7.9(5)
C4 O5 Cu1 N1 -25.6(8)
C4 O5 Cu1 N3 -8.2(3)
C4 O5 Cu1 N2 168.3(3)
C11 N11 Cu2 N13 175.9(4)
C15 N11 Cu2 N13 -0.3(3)
C11 N11 Cu2 N12 -2.4(3)
C15 N11 Cu2 N12 -178.6(3)
C11 N11 Cu2 O15 172.6(6)
C15 N11 Cu2 O15 -3.6(9)
C13 N13 Cu2 N11 -179.3(3)
C20 N13 Cu2 N11 0.3(3)
C13 N13 Cu2 N12 -171.1(7)
C20 N13 Cu2 N12 8.4(9)
C13 N13 Cu2 O15 0.0(3)
C20 N13 Cu2 O15 179.6(3)
C12 N12 Cu2 N11 2.8(3)
C12N N12 Cu2 N11 177.4(4)
C12 N12 Cu2 N13 -5.3(10)
C12N N12 Cu2 N13 169.3(7)
C12 N12 Cu2 O15 -176.0(3)
C12N N12 Cu2 O15 -1.4(4)
C14 O15 Cu2 N11 2.9(8)
C14 O15 Cu2 N13 -0.4(3)
C14 O15 Cu2 N12 177.6(3)
